data_4063280
loop_
_publ_author_name
'Mar\'ia Garc\'ia-Castro'
'Avelino Mart\'in'
'Miguel Mena'
'Carlos Y\'elamos'

_publ_section_title
;
 Group 13 and 14 Alkyl Derivatives of the Imido-Nitrido Metalloligand
 [{Ti(\h5-C5Me5)(\m-NH)}3(\m3-N)]
;
_journal_name_full Organometallics
_journal_page_first 408
_journal_page_last 416
_journal_paper_doi 10.1021/om060895+
_journal_volume 26
_journal_year 2007
_chemical_compound_source 'synthesis as described'
_chemical_formula_moiety 'C34 H57 Al1 N4 Si1 Ti3'
_chemical_formula_sum 'C34 H57 Al N4 Si Ti3'
_chemical_formula_weight 720.61
_chemical_name_systematic
;
 ?
;
_space_group_IT_number 14
_symmetry_cell_setting monoclinic
_symmetry_space_group_name_Hall '-P 2yn'
_symmetry_space_group_name_H-M 'P 1 21/n 1'
_atom_sites_solution_hydrogens geom
_atom_sites_solution_primary direct
_atom_sites_solution_secondary difmap
_audit_conform_dict_location ftp://ftp.iucr.org/pub/cif_core.dic
_audit_conform_dict_name cif_core.dic
_audit_conform_dict_version 2.2
_audit_creation_date 2004-10-08T14:09:07-00:00
_audit_creation_method 'WinGX routine CIF_UPDATE'
_cell_angle_alpha 90
_cell_angle_beta 101.559(8)
_cell_angle_gamma 90
_cell_formula_units_Z 4
_cell_length_a 11.1348(11)
_cell_length_b 23.600(3)
_cell_length_c 15.1156(14)
_cell_measurement_reflns_used 82
_cell_measurement_temperature 200(2)
_cell_measurement_theta_max 18
_cell_measurement_theta_min 4
_cell_measurement_wavelength 0.71073
_cell_volume 3891.5(7)
_computing_cell_refinement 'Dirax/lsq (Duisenberg & Schreurs, 1989-2000)'
_computing_data_collection 'Collect (Nonius BV, 1997-2000)'
_computing_data_reduction 'EvalCCD (Duisenberg & Schreurs 1990-2000)'
_computing_molecular_graphics 'Ortep-3 for Windows (Farrugia, 1997)'
_computing_publication_material 'WinGX publication routines (Farrugia, 1999)'
_computing_structure_refinement 'SHELXL-97 (Sheldrick, 1997)'
_computing_structure_solution 'SHELXS-97 (Sheldrick, 1997)'
_diffrn_ambient_temperature 200(2)
_diffrn_detector 'CCD plate'
_diffrn_measured_fraction_theta_full 0.983
_diffrn_measured_fraction_theta_max 0.983
_diffrn_measurement_device '95mm CCD camera on \k-goniostat'
_diffrn_measurement_device_type KappaCCD
_diffrn_measurement_method 'CCD rotation images, thick slices'
_diffrn_orient_matrix_type X=UH
_diffrn_orient_matrix_UB_11 0.01
_diffrn_orient_matrix_UB_12 0
_diffrn_orient_matrix_UB_13 0
_diffrn_orient_matrix_UB_21 0
_diffrn_orient_matrix_UB_22 0.01
_diffrn_orient_matrix_UB_23 0
_diffrn_orient_matrix_UB_31 0
_diffrn_orient_matrix_UB_32 0
_diffrn_orient_matrix_UB_33 0.01
_diffrn_radiation_monochromator graphite
_diffrn_radiation_probe x-ray
_diffrn_radiation_type MoK\a
_diffrn_radiation_wavelength 0.71073
_diffrn_reflns_av_R_equivalents 0.0894
_diffrn_reflns_av_unetI/netI 0.0629
_diffrn_reflns_limit_h_max 10
_diffrn_reflns_limit_h_min -10
_diffrn_reflns_limit_k_max 22
_diffrn_reflns_limit_k_min -22
_diffrn_reflns_limit_l_max 14
_diffrn_reflns_limit_l_min -14
_diffrn_reflns_number 13850
_diffrn_reflns_reduction_process
;
 Scaled and merged with SORTAV
 R.H. Blessing, (1987) Cryst. Rev. 1, 3-58
 R.H. Blessing, (1989) J. Appl. Cryst. 22, 396-397
;
_diffrn_reflns_theta_full 20
_diffrn_reflns_theta_max 20
_diffrn_reflns_theta_min 5.06
_diffrn_source 'Enraf Nonius FR590'
_exptl_absorpt_coefficient_mu 0.681
_exptl_absorpt_correction_T_max 1.048
_exptl_absorpt_correction_T_min 0.753
_exptl_absorpt_correction_type multi-scan
_exptl_absorpt_process_details
;
 R.H. Blessing, Acta Cryst. (1995), A51, 33-38
;
_exptl_crystal_colour red
_exptl_crystal_density_diffrn 1.23
_exptl_crystal_density_method 'not measured'
_exptl_crystal_description prism
_exptl_crystal_F_000 1528
_exptl_crystal_size_max 0.2
_exptl_crystal_size_mid 0.15
_exptl_crystal_size_min 0.13
_refine_diff_density_max 0.341
_refine_diff_density_min -0.386
_refine_diff_density_rms 0.065
_refine_ls_extinction_coef 0.0020(10)
_refine_ls_extinction_expression Fc^*^=kFc[1+0.001xFc^2^\l^3^/sin(2\q)]^-1/4^
_refine_ls_extinction_method SHELXL
_refine_ls_goodness_of_fit_ref 1.041
_refine_ls_hydrogen_treatment mixed
_refine_ls_matrix_type full
_refine_ls_number_parameters 407
_refine_ls_number_reflns 3572
_refine_ls_number_restraints 0
_refine_ls_restrained_S_all 1.041
_refine_ls_R_factor_all 0.0925
_refine_ls_R_factor_gt 0.0543
_refine_ls_shift/su_max 0.005
_refine_ls_shift/su_mean 0
_refine_ls_structure_factor_coef Fsqd
_refine_ls_weighting_details 'calc w=1/[\s^2^(Fo^2^)+(0.0628P)^2^+10.0330P] where P=(Fo^2^+2Fc^2^)/3'
_refine_ls_weighting_scheme calc
_refine_ls_wR_factor_gt 0.1265
_refine_ls_wR_factor_ref 0.1487
_reflns_number_gt 2472
_reflns_number_total 3572
_reflns_threshold_expression >2sigma(I)
_cod_original_sg_symbol_H-M P2(1)/n
_cod_database_code 4063280

loop_
_symmetry_equiv_pos_as_xyz
'x, y, z'
'-x+1/2, y+1/2, -z+1/2'
'-x, -y, -z'
'x-1/2, -y-1/2, z-1/2'

loop_
_atom_site_label
_atom_site_type_symbol
_atom_site_fract_x
_atom_site_fract_y
_atom_site_fract_z
_atom_site_U_iso_or_equiv
_atom_site_adp_type
_atom_site_occupancy
_atom_site_symmetry_multiplicity
_atom_site_calc_flag
_atom_site_refinement_flags
C1 C 1.1263(8) 0.0922(4) 0.3688(6) 0.084(3) Uani 1 1 d .
H1A H 1.1909 0.1171 0.3575 0.101 Uiso 1 1 calc R
H1B H 1.1181 0.0991 0.4306 0.101 Uiso 1 1 calc R
C2 C 1.3420(8) 0.0153(4) 0.4344(7) 0.098(3) Uani 1 1 d .
H2A H 1.3904 0.0463 0.4199 0.147 Uiso 1 1 calc R
H2B H 1.3782 -0.0198 0.4213 0.147 Uiso 1 1 calc R
H2C H 1.3391 0.0167 0.4974 0.147 Uiso 1 1 calc R
C3 C 1.1843(10) 0.0013(6) 0.2476(7) 0.134(5) Uani 1 1 d .
H3A H 1.1029 0.005 0.2121 0.201 Uiso 1 1 calc R
H3B H 1.2114 -0.0371 0.2451 0.201 Uiso 1 1 calc R
H3C H 1.2387 0.0261 0.2241 0.201 Uiso 1 1 calc R
C4 C 1.0882(10) -0.0307(5) 0.4100(9) 0.140(5) Uani 1 1 d .
H4A H 1.1086 -0.0305 0.4748 0.21 Uiso 1 1 calc R
H4B H 1.1023 -0.0678 0.3882 0.21 Uiso 1 1 calc R
H4C H 1.0034 -0.0208 0.3902 0.21 Uiso 1 1 calc R
C11 C 0.6469(7) 0.2608(3) 0.3159(5) 0.043(2) Uani 1 1 d .
C12 C 0.7606(7) 0.2675(3) 0.3763(5) 0.0407(19) Uani 1 1 d .
C13 C 0.7727(7) 0.2219(3) 0.4384(5) 0.044(2) Uani 1 1 d .
C14 C 0.6673(7) 0.1867(3) 0.4187(5) 0.045(2) Uani 1 1 d .
C15 C 0.5899(6) 0.2112(4) 0.3418(5) 0.049(2) Uani 1 1 d .
C16 C 0.5949(8) 0.2988(3) 0.2378(5) 0.067(2) Uani 1 1 d .
H16A H 0.5585 0.2762 0.1867 0.101 Uiso 1 1 calc R
H16B H 0.6593 0.3216 0.2226 0.101 Uiso 1 1 calc R
H16C H 0.5336 0.323 0.2543 0.101 Uiso 1 1 calc R
C17 C 0.8508(7) 0.3144(3) 0.3777(5) 0.065(2) Uani 1 1 d .
H17A H 0.8302 0.3452 0.4135 0.098 Uiso 1 1 calc R
H17B H 0.8486 0.3273 0.3172 0.098 Uiso 1 1 calc R
H17C H 0.9316 0.3009 0.4034 0.098 Uiso 1 1 calc R
C18 C 0.8814(8) 0.2113(4) 0.5156(5) 0.074(3) Uani 1 1 d .
H18A H 0.9526 0.2301 0.5031 0.111 Uiso 1 1 calc R
H18B H 0.8968 0.1713 0.5216 0.111 Uiso 1 1 calc R
H18C H 0.8632 0.2258 0.5708 0.111 Uiso 1 1 calc R
C19 C 0.6406(8) 0.1351(4) 0.4677(6) 0.072(3) Uani 1 1 d .
H19A H 0.7157 0.1154 0.491 0.108 Uiso 1 1 calc R
H19B H 0.5866 0.1108 0.4271 0.108 Uiso 1 1 calc R
H19C H 0.6024 0.1459 0.5168 0.108 Uiso 1 1 calc R
C20 C 0.4640(7) 0.1900(4) 0.2966(6) 0.073(3) Uani 1 1 d .
H20A H 0.403 0.2071 0.3248 0.11 Uiso 1 1 calc R
H20B H 0.4608 0.1495 0.3027 0.11 Uiso 1 1 calc R
H20C H 0.4484 0.1998 0.2337 0.11 Uiso 1 1 calc R
C21 C 0.9169(7) 0.2787(3) 0.0820(5) 0.048(2) Uani 1 1 d .
C22 C 0.8621(7) 0.2421(3) 0.0120(5) 0.050(2) Uani 1 1 d .
C23 C 0.9514(8) 0.1994(3) 0.0045(5) 0.051(2) Uani 1 1 d .
C24 C 1.0584(7) 0.2096(3) 0.0697(6) 0.050(2) Uani 1 1 d .
C25 C 1.0372(7) 0.2582(3) 0.1179(5) 0.049(2) Uani 1 1 d .
C26 C 0.8615(9) 0.3322(3) 0.1107(6) 0.088(3) Uani 1 1 d .
H26A H 0.8821 0.3636 0.0761 0.132 Uiso 1 1 calc R
H26B H 0.893 0.3389 0.1737 0.132 Uiso 1 1 calc R
H26C H 0.774 0.3283 0.1004 0.132 Uiso 1 1 calc R
C27 C 0.7360(7) 0.2482(4) -0.0447(6) 0.077(3) Uani 1 1 d .
H27A H 0.6819 0.2634 -0.0086 0.116 Uiso 1 1 calc R
H27B H 0.7065 0.2118 -0.0677 0.116 Uiso 1 1 calc R
H27C H 0.7387 0.2734 -0.0942 0.116 Uiso 1 1 calc R
C28 C 0.9334(9) 0.1529(4) -0.0642(6) 0.086(3) Uani 1 1 d .
H28A H 0.9953 0.1556 -0.1 0.128 Uiso 1 1 calc R
H28B H 0.8538 0.1565 -0.1025 0.128 Uiso 1 1 calc R
H28C H 0.9395 0.1169 -0.0341 0.128 Uiso 1 1 calc R
C29 C 1.1717(7) 0.1733(4) 0.0842(7) 0.087(3) Uani 1 1 d .
H29A H 1.1496 0.1345 0.0915 0.13 Uiso 1 1 calc R
H29B H 1.2277 0.1857 0.1375 0.13 Uiso 1 1 calc R
H29C H 1.2101 0.1765 0.0329 0.13 Uiso 1 1 calc R
C30 C 1.1280(9) 0.2862(4) 0.1934(6) 0.091(3) Uani 1 1 d .
H30A H 1.174 0.2575 0.2307 0.137 Uiso 1 1 calc R
H30B H 1.0847 0.309 0.2292 0.137 Uiso 1 1 calc R
H30C H 1.183 0.3097 0.168 0.137 Uiso 1 1 calc R
C31 C 0.7247(10) -0.0083(3) 0.1628(8) 0.069(3) Uani 1 1 d .
C32 C 0.6194(9) 0.0162(4) 0.1818(6) 0.060(2) Uani 1 1 d .
C33 C 0.5700(7) 0.0516(3) 0.1086(5) 0.045(2) Uani 1 1 d .
C34 C 0.6433(7) 0.0481(3) 0.0438(5) 0.045(2) Uani 1 1 d .
C35 C 0.7410(7) 0.0103(4) 0.0773(7) 0.063(3) Uani 1 1 d .
C36 C 0.8115(11) -0.0499(4) 0.2224(10) 0.165(7) Uani 1 1 d .
H36A H 0.875 -0.0291 0.2614 0.248 Uiso 1 1 calc R
H36B H 0.8475 -0.0749 0.1849 0.248 Uiso 1 1 calc R
H36C H 0.7662 -0.0717 0.2583 0.248 Uiso 1 1 calc R
C37 C 0.5658(10) 0.0072(5) 0.2650(6) 0.115(4) Uani 1 1 d .
H37A H 0.5138 -0.0256 0.2568 0.173 Uiso 1 1 calc R
H37B H 0.5186 0.0398 0.2747 0.173 Uiso 1 1 calc R
H37C H 0.6309 0.0016 0.3165 0.173 Uiso 1 1 calc R
C38 C 0.4527(7) 0.0860(4) 0.0965(6) 0.073(3) Uani 1 1 d .
H38A H 0.4706 0.1251 0.0871 0.109 Uiso 1 1 calc R
H38B H 0.4183 0.0826 0.1496 0.109 Uiso 1 1 calc R
H38C H 0.3951 0.0721 0.0452 0.109 Uiso 1 1 calc R
C39 C 0.6187(8) 0.0774(4) -0.0472(5) 0.076(3) Uani 1 1 d .
H39A H 0.5468 0.0614 -0.0846 0.115 Uiso 1 1 calc R
H39B H 0.6876 0.0721 -0.0757 0.115 Uiso 1 1 calc R
H39C H 0.6062 0.1171 -0.039 0.115 Uiso 1 1 calc R
C40 C 0.8425(8) -0.0060(4) 0.0272(8) 0.111(4) Uani 1 1 d .
H40A H 0.8457 -0.0465 0.022 0.167 Uiso 1 1 calc R
H40B H 0.9199 0.0077 0.0601 0.167 Uiso 1 1 calc R
H40C H 0.8257 0.0106 -0.032 0.167 Uiso 1 1 calc R
Al1 Al 0.9751(2) 0.11851(10) 0.29193(17) 0.0588(7) Uani 1 1 d .
N1 N 0.7323(5) 0.1708(2) 0.1644(3) 0.0335(14) Uani 1 1 d .
N12 N 0.9372(5) 0.2002(2) 0.2773(3) 0.0374(15) Uani 1 1 d .
H12 H 0.985 0.2288 0.3054 0.045 Uiso 0.34 1 calc PR
N13 N 0.8045(5) 0.1024(2) 0.3039(3) 0.0407(15) Uani 1 1 d .
H13 H 0.7825 0.0792 0.346 0.049 Uiso 0.33 1 calc PR
N23 N 0.9281(5) 0.1077(2) 0.1593(4) 0.0405(15) Uani 1 1 d .
H23 H 0.9712 0.0874 0.1251 0.049 Uiso 0.33 1 calc PR
Si1 Si 1.1838(2) 0.02066(11) 0.36586(18) 0.0733(8) Uani 1 1 d .
Ti1 Ti 0.77308(11) 0.18227(5) 0.29371(8) 0.0388(5) Uani 1 1 d .
Ti2 Ti 0.89593(11) 0.18795(5) 0.14848(8) 0.0386(5) Uani 1 1 d .
Ti3 Ti 0.76477(11) 0.09033(5) 0.17595(8) 0.0375(5) Uani 1 1 d .

loop_
_atom_site_aniso_label
_atom_site_aniso_U_11
_atom_site_aniso_U_22
_atom_site_aniso_U_33
_atom_site_aniso_U_23
_atom_site_aniso_U_13
_atom_site_aniso_U_12
C1 0.082(7) 0.062(6) 0.091(7) -0.008(5) -0.022(5) 0.020(5)
C2 0.069(7) 0.096(8) 0.119(9) 0.044(6) -0.006(6) 0.018(6)
C3 0.112(10) 0.190(14) 0.094(9) -0.037(8) 0.006(7) 0.022(9)
C4 0.089(9) 0.140(11) 0.177(12) 0.063(9) -0.005(8) -0.018(8)
C11 0.049(5) 0.048(5) 0.029(4) -0.009(4) 0.000(4) 0.010(4)
C12 0.047(5) 0.029(5) 0.044(5) -0.010(4) 0.004(4) 0.000(4)
C13 0.040(5) 0.054(5) 0.035(5) -0.017(4) -0.002(4) 0.005(4)
C14 0.042(5) 0.048(5) 0.047(5) -0.011(4) 0.012(4) 0.009(4)
C15 0.030(5) 0.062(6) 0.055(5) -0.024(5) 0.009(4) 0.002(4)
C16 0.078(6) 0.064(6) 0.053(6) -0.015(5) -0.005(5) 0.016(5)
C17 0.074(6) 0.052(6) 0.067(6) -0.017(4) 0.010(5) -0.008(5)
C18 0.073(6) 0.100(7) 0.045(5) -0.006(5) 0.002(5) 0.017(5)
C19 0.086(7) 0.070(7) 0.068(6) 0.004(5) 0.035(5) 0.002(5)
C20 0.041(6) 0.090(7) 0.087(7) -0.040(5) 0.008(5) 0.003(5)
C21 0.054(6) 0.031(5) 0.065(6) 0.014(4) 0.027(5) 0.005(4)
C22 0.055(6) 0.049(5) 0.045(5) 0.006(4) 0.010(4) -0.008(5)
C23 0.069(6) 0.041(5) 0.050(5) 0.007(4) 0.032(5) -0.010(5)
C24 0.040(5) 0.048(6) 0.064(6) 0.013(5) 0.015(5) -0.002(4)
C25 0.050(6) 0.047(6) 0.047(5) 0.011(4) 0.004(4) -0.022(5)
C26 0.138(9) 0.041(6) 0.101(8) 0.009(5) 0.061(7) 0.012(6)
C27 0.055(6) 0.104(8) 0.067(6) 0.033(5) -0.001(5) 0.003(5)
C28 0.121(8) 0.078(7) 0.074(7) -0.015(5) 0.058(6) -0.013(6)
C29 0.051(6) 0.090(7) 0.128(9) 0.034(6) 0.040(6) 0.022(5)
C30 0.093(8) 0.086(7) 0.085(7) 0.018(6) -0.005(6) -0.044(6)
C31 0.073(7) 0.026(5) 0.090(8) -0.003(5) -0.027(6) -0.012(5)
C32 0.067(7) 0.054(6) 0.056(6) -0.008(5) 0.005(5) -0.035(5)
C33 0.038(5) 0.037(5) 0.062(6) -0.016(4) 0.014(5) -0.013(4)
C34 0.041(5) 0.035(5) 0.054(6) -0.018(4) 0.000(4) -0.010(4)
C35 0.035(6) 0.045(6) 0.103(8) -0.047(6) 0.002(5) -0.009(5)
C36 0.143(11) 0.038(7) 0.253(16) 0.023(8) -0.108(11) -0.016(7)
C37 0.136(10) 0.144(10) 0.061(7) 0.004(6) 0.010(6) -0.090(8)
C38 0.049(6) 0.077(7) 0.090(7) -0.028(5) 0.008(5) 0.001(5)
C39 0.086(7) 0.085(7) 0.055(6) -0.010(5) 0.006(5) -0.019(5)
C40 0.066(7) 0.097(8) 0.171(11) -0.094(8) 0.025(7) -0.002(6)
Al1 0.0550(17) 0.0508(16) 0.0659(17) 0.0011(13) 0.0008(13) 0.0060(13)
N1 0.032(3) 0.034(3) 0.032(3) -0.002(3) 0.004(3) -0.002(3)
N12 0.034(4) 0.038(4) 0.038(3) -0.003(3) 0.004(3) -0.005(3)
N13 0.047(4) 0.037(4) 0.035(3) 0.003(3) 0.001(3) -0.003(3)
N23 0.039(4) 0.032(4) 0.053(4) -0.005(3) 0.017(3) 0.003(3)
Si1 0.0594(17) 0.0686(18) 0.087(2) 0.0119(14) 0.0030(14) 0.0046(14)
Ti1 0.0398(9) 0.0359(9) 0.0405(9) -0.0061(6) 0.0075(6) -0.0007(6)
Ti2 0.0387(9) 0.0337(8) 0.0439(9) 0.0036(6) 0.0096(6) -0.0009(6)
Ti3 0.0380(9) 0.0296(8) 0.0436(9) -0.0050(6) 0.0046(6) -0.0045(6)

loop_
_atom_type_symbol
_atom_type_description
_atom_type_scat_dispersion_real
_atom_type_scat_dispersion_imag
_atom_type_scat_source
C C 0.0033 0.0016 'International Tables Vol C Tables 4.2.6.8 and 6.1.1.4'
H H 0 0 'International Tables Vol C Tables 4.2.6.8 and 6.1.1.4'
Al Al 0.0645 0.0514 'International Tables Vol C Tables 4.2.6.8 and 6.1.1.4'
N N 0.0061 0.0033 'International Tables Vol C Tables 4.2.6.8 and 6.1.1.4'
Si Si 0.0817 0.0704 'International Tables Vol C Tables 4.2.6.8 and 6.1.1.4'
Ti Ti 0.2776 0.4457 'International Tables Vol C Tables 4.2.6.8 and 6.1.1.4'

loop_
_exptl_crystal_face_index_h
_exptl_crystal_face_index_k
_exptl_crystal_face_index_l
_exptl_crystal_face_perp_dist
-2 4 -1 0.077
7 -1 -4 0.093
-7 -6 8 0.088
2 -6 3 0.094
2 6 1 0.038
-4 -8 1 0.063
0 -6 -5 0.133
6 5 -7 0.093

loop_
_geom_angle_atom_site_label_1
_geom_angle_atom_site_label_2
_geom_angle_atom_site_label_3
_geom_angle
Si1 C1 Al1 123.4(5)
C12 C11 C15 107.8(6)
C12 C11 C16 126.5(7)
C15 C11 C16 125.7(7)
C12 C11 Ti1 72.7(4)
C15 C11 Ti1 73.0(4)
C16 C11 Ti1 119.9(5)
C13 C12 C11 107.3(6)
C13 C12 C17 125.4(7)
C11 C12 C17 127.3(7)
C13 C12 Ti1 72.4(4)
C11 C12 Ti1 72.9(4)
C17 C12 Ti1 121.6(5)
C12 C13 C14 109.9(6)
C12 C13 C18 126.0(7)
C14 C13 C18 124.0(7)
C12 C13 Ti1 73.0(4)
C14 C13 Ti1 74.4(4)
C18 C13 Ti1 119.5(5)
C13 C14 C15 105.8(7)
C13 C14 C19 127.9(7)
C15 C14 C19 126.3(7)
C13 C14 Ti1 71.2(4)
C15 C14 Ti1 72.0(4)
C19 C14 Ti1 122.1(5)
C11 C15 C14 109.1(6)
C11 C15 C20 124.9(8)
C14 C15 C20 126.0(8)
C11 C15 Ti1 72.4(4)
C14 C15 Ti1 73.6(4)
C20 C15 Ti1 122.3(5)
C22 C21 C25 108.1(7)
C22 C21 C26 126.2(8)
C25 C21 C26 125.6(8)
C22 C21 Ti2 72.6(4)
C25 C21 Ti2 72.6(4)
C26 C21 Ti2 123.3(5)
C21 C22 C23 106.8(7)
C21 C22 C27 125.8(8)
C23 C22 C27 127.4(8)
C21 C22 Ti2 73.2(4)
C23 C22 Ti2 72.7(4)
C27 C22 Ti2 120.9(5)
C24 C23 C22 109.0(7)
C24 C23 C28 126.1(8)
C22 C23 C28 124.8(8)
C24 C23 Ti2 73.7(4)
C22 C23 Ti2 72.4(4)
C28 C23 Ti2 121.7(5)
C25 C24 C23 107.3(7)
C25 C24 C29 127.8(8)
C23 C24 C29 124.9(8)
C25 C24 Ti2 72.3(4)
C23 C24 Ti2 72.3(4)
C29 C24 Ti2 119.8(5)
C24 C25 C21 108.8(7)
C24 C25 C30 126.2(8)
C21 C25 C30 125.0(8)
C24 C25 Ti2 73.7(4)
C21 C25 Ti2 72.8(4)
C30 C25 Ti2 121.4(5)
C32 C31 C35 109.2(7)
C32 C31 C36 127.0(12)
C35 C31 C36 123.8(12)
C32 C31 Ti3 74.1(5)
C35 C31 Ti3 73.3(4)
C36 C31 Ti3 119.5(6)
C31 C32 C33 107.3(7)
C31 C32 C37 127.2(10)
C33 C32 C37 125.5(10)
C31 C32 Ti3 72.1(4)
C33 C32 Ti3 72.4(4)
C37 C32 Ti3 121.0(5)
C34 C33 C32 109.0(7)
C34 C33 C38 123.8(8)
C32 C33 C38 127.1(8)
C34 C33 Ti3 73.3(4)
C32 C33 Ti3 73.3(4)
C38 C33 Ti3 122.2(5)
C33 C34 C35 107.4(7)
C33 C34 C39 125.8(7)
C35 C34 C39 126.7(8)
C33 C34 Ti3 72.7(4)
C35 C34 Ti3 72.5(4)
C39 C34 Ti3 122.5(5)
C31 C35 C34 107.1(7)
C31 C35 C40 128.2(10)
C34 C35 C40 124.8(10)
C31 C35 Ti3 72.2(4)
C34 C35 Ti3 73.0(4)
C40 C35 Ti3 120.5(5)
C1 Al1 N12 121.2(3)
C1 Al1 N13 127.9(4)
N12 Al1 N13 90.6(2)
C1 Al1 N23 125.7(3)
N12 Al1 N23 90.3(2)
N13 Al1 N23 90.2(2)
C1 Al1 Ti1 142.3(3)
N12 Al1 Ti1 45.63(15)
N13 Al1 Ti1 45.00(16)
N23 Al1 Ti1 91.71(17)
C1 Al1 Ti3 147.1(3)
N12 Al1 Ti3 91.70(17)
N13 Al1 Ti3 44.93(16)
N23 Al1 Ti3 45.30(16)
Ti1 Al1 Ti3 62.07(6)
C1 Al1 Ti2 140.5(3)
N12 Al1 Ti2 45.21(16)
N13 Al1 Ti2 91.42(17)
N23 Al1 Ti2 45.10(16)
Ti1 Al1 Ti2 62.38(6)
Ti3 Al1 Ti2 62.12(6)
Ti2 N1 Ti1 93.5(2)
Ti2 N1 Ti3 93.0(2)
Ti1 N1 Ti3 92.5(2)
Ti2 N12 Ti1 93.2(2)
Ti2 N12 Al1 88.2(2)
Ti1 N12 Al1 87.6(2)
Ti1 N13 Ti3 93.6(2)
Ti1 N13 Al1 88.1(2)
Ti3 N13 Al1 88.2(2)
Ti2 N23 Ti3 93.2(2)
Ti2 N23 Al1 88.1(2)
Ti3 N23 Al1 87.7(2)
C1 Si1 C4 112.1(6)
C1 Si1 C3 108.9(5)
C4 Si1 C3 107.8(7)
C1 Si1 C2 110.4(4)
C4 Si1 C2 107.9(5)
C3 Si1 C2 109.7(5)
N13 Ti1 N12 93.6(2)
N13 Ti1 N1 86.9(2)
N12 Ti1 N1 86.4(2)
N13 Ti1 C13 110.3(2)
N12 Ti1 C13 101.9(2)
N1 Ti1 C13 160.0(2)
N13 Ti1 C12 144.7(2)
N12 Ti1 C12 92.1(2)
N1 Ti1 C12 128.3(2)
C13 Ti1 C12 34.6(2)
N13 Ti1 C11 148.7(3)
N12 Ti1 C11 116.3(3)
N1 Ti1 C11 103.0(2)
C13 Ti1 C11 57.1(2)
C12 Ti1 C11 34.4(2)
N13 Ti1 C15 114.1(3)
N12 Ti1 C15 149.0(3)
N1 Ti1 C15 107.7(2)
C13 Ti1 C15 56.7(2)
C12 Ti1 C15 57.2(2)
C11 Ti1 C15 34.6(2)
N13 Ti1 C14 95.1(2)
N12 Ti1 C14 135.1(2)
N1 Ti1 C14 137.9(2)
C13 Ti1 C14 34.4(2)
C12 Ti1 C14 57.8(2)
C11 Ti1 C14 57.7(2)
C15 Ti1 C14 34.4(2)
N13 Ti1 Al1 46.91(17)
N12 Ti1 Al1 46.77(16)
N1 Ti1 Al1 86.56(16)
C13 Ti1 Al1 112.44(19)
C12 Ti1 Al1 127.48(19)
C11 Ti1 Al1 160.8(2)
C15 Ti1 Al1 156.8(2)
C14 Ti1 Al1 124.5(2)
N13 Ti1 Ti3 43.16(15)
N12 Ti1 Ti3 90.01(16)
N1 Ti1 Ti3 43.75(15)
C13 Ti1 Ti3 152.2(2)
C12 Ti1 Ti3 171.57(19)
C11 Ti1 Ti3 138.23(18)
C15 Ti1 Ti3 119.50(18)
C14 Ti1 Ti3 124.84(19)
Al1 Ti1 Ti3 58.98(6)
N13 Ti1 Ti2 89.99(16)
N12 Ti1 Ti2 43.28(15)
N1 Ti1 Ti2 43.17(15)
C13 Ti1 Ti2 142.1(2)
C12 Ti1 Ti2 117.15(18)
C11 Ti1 Ti2 117.64(19)
C15 Ti1 Ti2 143.0(2)
C14 Ti1 Ti2 174.78(18)
Al1 Ti1 Ti2 58.96(6)
Ti3 Ti1 Ti2 59.96(4)
N23 Ti2 N12 93.4(2)
N23 Ti2 N1 87.0(2)
N12 Ti2 N1 86.9(2)
N23 Ti2 C22 126.3(3)
N12 Ti2 C22 139.0(3)
N1 Ti2 C22 103.3(2)
N23 Ti2 C23 96.4(2)
N12 Ti2 C23 147.9(3)
N1 Ti2 C23 124.0(3)
C22 Ti2 C23 34.9(2)
N23 Ti2 C25 125.4(3)
N12 Ti2 C25 93.3(2)
N1 Ti2 C25 147.5(3)
C22 Ti2 C25 57.3(3)
C23 Ti2 C25 56.4(3)
N23 Ti2 C21 151.8(2)
N12 Ti2 C21 105.4(3)
N1 Ti2 C21 114.4(2)
C22 Ti2 C21 34.2(2)
C23 Ti2 C21 56.9(2)
C25 Ti2 C21 34.6(2)
N23 Ti2 C24 96.1(2)
N12 Ti2 C24 114.6(3)
N1 Ti2 C24 158.0(3)
C22 Ti2 C24 57.6(3)
C23 Ti2 C24 34.0(2)
C25 Ti2 C24 34.0(2)
C21 Ti2 C24 57.2(2)
N23 Ti2 Al1 46.80(17)
N12 Ti2 Al1 46.59(16)
N1 Ti2 Al1 86.43(16)
C22 Ti2 Al1 168.4(2)
C23 Ti2 Al1 133.7(2)
C25 Ti2 Al1 116.8(2)
C21 Ti2 Al1 146.0(2)
C24 Ti2 Al1 111.5(2)
N23 Ti2 Ti3 43.42(15)
N12 Ti2 Ti3 89.99(16)
N1 Ti2 Ti3 43.60(15)
C22 Ti2 Ti3 124.8(2)
C23 Ti2 Ti3 117.67(19)
C25 Ti2 Ti3 168.6(2)
C21 Ti2 Ti3 153.4(2)
C24 Ti2 Ti3 135.4(2)
Al1 Ti2 Ti3 58.81(6)
N23 Ti2 Ti1 89.89(16)
N12 Ti2 Ti1 43.51(15)
N1 Ti2 Ti1 43.35(15)
C22 Ti2 Ti1 133.0(2)
C23 Ti2 Ti1 165.8(2)
C25 Ti2 Ti1 128.7(2)
C21 Ti2 Ti1 118.24(18)
C24 Ti2 Ti1 157.8(2)
Al1 Ti2 Ti1 58.65(6)
Ti3 Ti2 Ti1 59.73(4)
N13 Ti3 N23 93.8(2)
N13 Ti3 N1 86.9(2)
N23 Ti3 N1 86.8(2)
N13 Ti3 C31 103.4(3)
N23 Ti3 C31 111.4(3)
N1 Ti3 C31 158.1(3)
N13 Ti3 C33 119.6(3)
N23 Ti3 C33 145.7(2)
N1 Ti3 C33 101.6(2)
C31 Ti3 C33 56.5(3)
N13 Ti3 C35 136.2(3)
N23 Ti3 C35 94.4(3)
N1 Ti3 C35 136.5(3)
C31 Ti3 C35 34.5(3)
C33 Ti3 C35 56.8(2)
N13 Ti3 C34 151.8(2)
N23 Ti3 C34 111.7(3)
N1 Ti3 C34 105.6(2)
C31 Ti3 C34 57.0(3)
C33 Ti3 C34 34.0(2)
C35 Ti3 C34 34.5(3)
N13 Ti3 C32 95.3(3)
N23 Ti3 C32 145.2(3)
N1 Ti3 C32 127.2(3)
C31 Ti3 C32 33.8(3)
C33 Ti3 C32 34.2(3)
C35 Ti3 C32 57.0(3)
C34 Ti3 C32 56.9(3)
N13 Ti3 Al1 46.89(17)
N23 Ti3 Al1 46.96(17)
N1 Ti3 Al1 86.50(16)
C31 Ti3 Al1 114.7(2)
C33 Ti3 Al1 164.4(2)
C35 Ti3 Al1 124.8(2)
C34 Ti3 Al1 155.7(2)
C32 Ti3 Al1 131.1(2)
N13 Ti3 Ti1 43.20(16)
N23 Ti3 Ti1 90.34(16)
N1 Ti3 Ti1 43.72(15)
C31 Ti3 Ti1 142.8(3)
C33 Ti3 Ti1 118.74(18)
C35 Ti3 Ti1 175.3(2)
C34 Ti3 Ti1 142.7(2)
C32 Ti3 Ti1 118.6(2)
Al1 Ti3 Ti1 58.94(6)
N13 Ti3 Ti2 90.32(16)
N23 Ti3 Ti2 43.37(16)
N1 Ti3 Ti2 43.39(15)
C31 Ti3 Ti2 152.8(3)
C33 Ti3 Ti2 135.1(2)
C35 Ti3 Ti2 123.6(3)
C34 Ti3 Ti2 116.27(19)
C32 Ti3 Ti2 168.9(3)
Al1 Ti3 Ti2 59.07(6)
Ti1 Ti3 Ti2 60.31(4)

loop_
_geom_bond_atom_site_label_1
_geom_bond_atom_site_label_2
_geom_bond_distance
C1 Si1 1.808(8)
C1 Al1 1.946(8)
C2 Si1 1.861(9)
C3 Si1 1.846(10)
C4 Si1 1.825(10)
C11 C12 1.414(9)
C11 C15 1.423(10)
C11 C16 1.503(10)
C11 Ti1 2.390(7)
C12 C13 1.416(9)
C12 C17 1.491(10)
C12 Ti1 2.387(7)
C13 C14 1.420(10)
C13 C18 1.524(10)
C13 Ti1 2.379(7)
C14 C15 1.424(10)
C14 C19 1.486(10)
C14 Ti1 2.420(7)
C15 C20 1.516(10)
C15 Ti1 2.398(7)
C21 C22 1.408(10)
C21 C25 1.425(10)
C21 C26 1.507(10)
C21 Ti2 2.397(7)
C22 C23 1.435(10)
C22 C27 1.499(10)
C22 Ti2 2.391(7)
C23 C24 1.407(10)
C23 C28 1.495(11)
C23 Ti2 2.394(7)
C24 C25 1.404(10)
C24 C29 1.505(10)
C24 Ti2 2.411(7)
C25 C30 1.515(10)
C25 Ti2 2.394(7)
C31 C32 1.389(12)
C31 C35 1.410(12)
C31 C36 1.537(12)
C31 Ti3 2.372(8)
C32 C33 1.407(11)
C32 C37 1.511(12)
C32 Ti3 2.398(7)
C33 C34 1.397(10)
C33 C38 1.518(10)
C33 Ti3 2.386(7)
C34 C35 1.418(10)
C34 C39 1.514(10)
C34 Ti3 2.394(7)
C35 C40 1.532(12)
C35 Ti3 2.387(7)
Al1 N12 1.977(6)
Al1 N13 1.981(6)
Al1 N23 1.984(6)
Al1 Ti1 2.711(3)
Al1 Ti3 2.712(3)
Al1 Ti2 2.720(3)
N1 Ti2 1.928(5)
N1 Ti1 1.935(5)
N1 Ti3 1.935(5)
N12 Ti2 1.931(5)
N12 Ti1 1.940(5)
N13 Ti1 1.918(5)
N13 Ti3 1.916(5)
N23 Ti2 1.928(5)
N23 Ti3 1.929(5)
Ti1 Ti3 2.7962(17)
Ti1 Ti2 2.8128(17)
Ti2 Ti3 2.8028(17)
